data_1522034
loop_
_publ_author_name
'Teresiak, A.'
'Wolf, M.'
'Kubis, M.'
'Mattern, N.'
'Gruner, J.W.'
'Mueller, K.H.'

_publ_section_title
;
 Influence of nitrogenation on structure development and magnetic
 properties of mechanically alloyed and annealed Sm - Fe powders
;
_journal_name_full 'Journal of Alloys Compd.'
_journal_page_first 212
_journal_page_last 220
_journal_volume 292
_journal_year 1999
_chemical_formula_sum 'Fe16.932 N2.88 Sm1.856'
_chemical_name_systematic 'Sm1.856 Fe16.932 N2.88'
_space_group_IT_number 166
_symmetry_space_group_name_Hall '-R 3 2"'
_symmetry_space_group_name_H-M 'R -3 m :H'
_cell_angle_alpha 90
_cell_angle_beta 90
_cell_angle_gamma 120
_cell_formula_units_Z 3
_cell_length_a 8.733
_cell_length_b 8.733
_cell_length_c 12.668
_cell_volume 836.692
_citation_journal_id_ASTM JALCEU
_cod_data_source_file Teresiak_JALCEU_1999_39.cif
_cod_data_source_block Fe16.932N2.88Sm1.856
_cod_database_code 1522034

loop_
_symmetry_equiv_pos_as_xyz
x,y,z
-y,x-y,z
-x+y,-x,z
y,x,-z
-x,-x+y,-z
x-y,-y,-z
-x,-y,-z
y,-x+y,-z
x-y,x,-z
-y,-x,z
x,x-y,z
-x+y,y,z
x+2/3,y+1/3,z+1/3
-y+2/3,x-y+1/3,z+1/3
-x+y+2/3,-x+1/3,z+1/3
y+2/3,x+1/3,-z+1/3
-x+2/3,-x+y+1/3,-z+1/3
x-y+2/3,-y+1/3,-z+1/3
-x+2/3,-y+1/3,-z+1/3
y+2/3,-x+y+1/3,-z+1/3
x-y+2/3,x+1/3,-z+1/3
-y+2/3,-x+1/3,z+1/3
x+2/3,x-y+1/3,z+1/3
-x+y+2/3,y+1/3,z+1/3
x+1/3,y+2/3,z+2/3
-y+1/3,x-y+2/3,z+2/3
-x+y+1/3,-x+2/3,z+2/3
y+1/3,x+2/3,-z+2/3
-x+1/3,-x+y+2/3,-z+2/3
x-y+1/3,-y+2/3,-z+2/3
-x+1/3,-y+2/3,-z+2/3
y+1/3,-x+y+2/3,-z+2/3
x-y+1/3,x+2/3,-z+2/3
-y+1/3,-x+2/3,z+2/3
x+1/3,x-y+2/3,z+2/3
-x+y+1/3,y+2/3,z+2/3

loop_
_atom_site_label
_atom_site_type_symbol
_atom_site_fract_x
_atom_site_fract_y
_atom_site_fract_z
_atom_site_occupancy
_atom_site_U_iso_or_equiv
Fe2 Fe 0 0 0.245 0.145 0.0
Fe5 Fe 0.504 0.496 0.157 1 0.0
Sm2 Sm 0 0 0 0.328 0.0
Sm1 Sm 0 0 0.337 0.764 0.0
Fe4 Fe 0.281 0 0 1 0.0
Fe1 Fe 0 0 0.088 0.676 0.0
Fe6 Fe 0.5 0 0.5 1 0.0
Fe3 Fe 0 0 0.421 0.145 0.0
N1 N 0.5 0 0 0.96 0.0
